data_1546552
loop_
_publ_author_name
'Ramli, Youssef'
'Guerrab, Walid'
'Moussaif, Ahmed'
'Taoufik, Jamal'
'Essassi, El Mokhtar'
'Mague, Joel T.'

_publ_section_title
;
 3-[2-(5-Oxo-4,4-diphenyl-2-sulfanylideneimidazolidin-1-yl)ethyl]-1,3-oxazolidin-2-one
;
_journal_coeditor_code ZQ4023
_journal_issue 7
_journal_name_full IUCrData
_journal_page_first x171041
_journal_paper_doi 10.1107/S2414314617010410
_journal_volume 2
_journal_year 2017
_chemical_formula_iupac 'C20 H19 N3 O3 S'
_chemical_formula_moiety 'C20 H19 N3 O3 S'
_chemical_formula_sum 'C20 H19 N3 O3 S'
_chemical_formula_weight 381.44
_chemical_name_systematic 3-[2-(5-Oxo-4,4-diphenyl-2-sulfanylideneimidazolidin-1-yl)ethyl]-1,3-oxazolidin-2-one
_space_group_crystal_system monoclinic
_space_group_IT_number 14
_space_group_name_Hall '-P 2yn'
_space_group_name_H-M_alt 'P 1 21/n 1'
_symmetry_space_group_name_Hall '-P 2yn'
_symmetry_space_group_name_H-M 'P 1 21/n 1'
_atom_sites_solution_hydrogens difmap
_atom_sites_solution_primary direct
_atom_sites_solution_secondary difmap
_audit_creation_method SHELXL-2014/7
_cell_angle_alpha 90
_cell_angle_beta 104.0370(10)
_cell_angle_gamma 90
_cell_formula_units_Z 4
_cell_length_a 9.1211(6)
_cell_length_b 14.6521(9)
_cell_length_c 14.2448(9)
_cell_measurement_reflns_used 9929
_cell_measurement_temperature 296(2)
_cell_measurement_theta_max 28.3
_cell_measurement_theta_min 2.4
_cell_volume 1846.9(2)
_computing_cell_refinement
;
<i>SAINT</i> (Bruker, 2016)
;
_computing_data_collection
;
<i>APEX3</i> (Bruker, 2016)
;
_computing_data_reduction <i>SAINT</i>
_computing_molecular_graphics
;
<i>DIAMOND</i> (Brandenburg & Putz, 2012)
;
_computing_publication_material
;
<i>SHELXTL</i> (Bruker, 2016)
;
_computing_structure_refinement
;
<i>SHELXL2014</i> (Sheldrick, 2015<i>b</i>)
;
_computing_structure_solution
;
<i>SHELXT</i> (Sheldrick, 2015<i>a</i>)
;
_diffrn_ambient_temperature 296(2)
_diffrn_detector_area_resol_mean 8.3333
_diffrn_measured_fraction_theta_full 0.999
_diffrn_measured_fraction_theta_max 0.997
_diffrn_measurement_device_type 'Bruker SMART APEX CCD'
_diffrn_measurement_method '\f and \w scans'
_diffrn_radiation_monochromator graphite
_diffrn_radiation_type MoK\a
_diffrn_radiation_wavelength 0.71073
_diffrn_reflns_av_R_equivalents 0.0336
_diffrn_reflns_limit_h_max 12
_diffrn_reflns_limit_h_min -12
_diffrn_reflns_limit_k_max 19
_diffrn_reflns_limit_k_min -19
_diffrn_reflns_limit_l_max 19
_diffrn_reflns_limit_l_min -18
_diffrn_reflns_number 34714
_diffrn_reflns_theta_full 28.700
_diffrn_reflns_theta_max 28.729
_diffrn_reflns_theta_min 2.026
_exptl_absorpt_coefficient_mu 0.201
_exptl_absorpt_correction_T_max 0.96
_exptl_absorpt_correction_T_min 0.85
_exptl_absorpt_correction_type multi-scan
_exptl_absorpt_process_details
;
(<i>SADABS</i>; Bruker, 2016)
;
_exptl_crystal_colour colourless
_exptl_crystal_density_diffrn 1.372
_exptl_crystal_density_method 'not measured'
_exptl_crystal_description 'thick plate'
_exptl_crystal_F_000 800
_exptl_crystal_size_max 0.450
_exptl_crystal_size_mid 0.370
_exptl_crystal_size_min 0.210
_refine_diff_density_max 0.329
_refine_diff_density_min -0.201
_refine_ls_extinction_method none
_refine_ls_goodness_of_fit_ref 1.071
_refine_ls_hydrogen_treatment refall
_refine_ls_matrix_type full
_refine_ls_number_parameters 320
_refine_ls_number_reflns 4785
_refine_ls_number_restraints 0
_refine_ls_restrained_S_all 1.071
_refine_ls_R_factor_all 0.0572
_refine_ls_R_factor_gt 0.0456
_refine_ls_shift/su_max 0.001
_refine_ls_shift/su_mean 0.000
_refine_ls_structure_factor_coef Fsqd
_refine_ls_weighting_details 'w=1/[\s^2^(Fo^2^)+(0.0813P)^2^+0.1546P] where P=(Fo^2^+2Fc^2^)/3'
_refine_ls_weighting_scheme calc
_refine_ls_wR_factor_gt 0.1267
_refine_ls_wR_factor_ref 0.1355
_reflns_number_gt 3727
_reflns_number_total 4785
_reflns_threshold_expression 'I > 2\s(I)'
_cod_data_source_file zq4023sup1.cif
_cod_data_source_block I
_cod_database_code 1546552
_shelx_space_group_comment
;
The symmetry employed for this shelxl refinement is uniquely defined
by the following loop, which should always be used as a source of
symmetry information in preference to the above space-group names.
They are only intended as comments.
;
_shelx_estimated_absorpt_t_min 0.915
_shelx_estimated_absorpt_t_max 0.959

loop_
_space_group_symop_operation_xyz
'x, y, z'
'-x+1/2, y+1/2, -z+1/2'
'-x, -y, -z'
'x-1/2, -y-1/2, z-1/2'

loop_
_atom_site_type_symbol
_atom_site_label
_atom_site_fract_x
_atom_site_fract_y
_atom_site_fract_z
_atom_site_U_iso_or_equiv
_atom_site_adp_type
_atom_site_calc_flag
_atom_site_occupancy
S S1 0.45439(5) 0.10546(3) 0.87115(3) 0.06097(15) Uani d 1
O O1 0.63811(14) 0.15767(8) 0.57384(8) 0.0606(3) Uani d 1
O O2 -0.00162(13) 0.11450(8) 0.54050(8) 0.0589(3) Uani d 1
O O3 0.16876(15) 0.13993(9) 0.45325(8) 0.0675(3) Uani d 1
N N1 0.54332(13) 0.11617(7) 0.70320(8) 0.0415(2) Uani d 1
N N2 0.59571(14) 0.23714(8) 0.79636(8) 0.0447(3) Uani d 1
H H2 0.597(2) 0.2712(13) 0.8418(14) 0.060(5) Uiso d 1
N N3 0.22929(13) 0.05952(7) 0.59525(8) 0.0414(2) Uani d 1
C C1 0.53205(14) 0.15481(9) 0.79080(9) 0.0418(3) Uani d 1
C C2 0.61106(15) 0.17427(9) 0.65130(10) 0.0434(3) Uani d 1
C C3 0.64881(14) 0.26288(9) 0.71114(9) 0.0393(3) Uani d 1
C C4 0.81901(15) 0.27814(8) 0.73146(9) 0.0406(3) Uani d 1
C C5 0.91493(17) 0.26267(10) 0.82159(11) 0.0498(3) Uani d 1
H H5 0.872(2) 0.2470(12) 0.8716(13) 0.056(5) Uiso d 1
C C6 1.0705(2) 0.27260(12) 0.83439(15) 0.0630(4) Uani d 1
H H6 1.124(3) 0.2629(14) 0.8880(16) 0.071(6) Uiso d 1
C C7 1.1302(2) 0.29717(12) 0.75892(16) 0.0667(5) Uani d 1
H H7 1.240(3) 0.2999(15) 0.7689(15) 0.082(6) Uiso d 1
C C8 1.0357(2) 0.31437(12) 0.66945(15) 0.0629(4) Uani d 1
H H8 1.079(3) 0.3304(16) 0.6178(17) 0.088(7) Uiso d 1
C C9 0.88057(18) 0.30484(10) 0.65535(12) 0.0523(3) Uani d 1
H H9 0.817(2) 0.3165(13) 0.5906(15) 0.066(5) Uiso d 1
C C10 0.55634(15) 0.34371(10) 0.66023(10) 0.0435(3) Uani d 1
C C11 0.41904(19) 0.33094(15) 0.59418(13) 0.0652(5) Uani d 1
H H11 0.381(3) 0.2707(17) 0.5755(17) 0.091(7) Uiso d 1
C C12 0.3337(2) 0.4056(2) 0.55374(17) 0.0836(7) Uani d 1
H H12 0.245(4) 0.4032(18) 0.515(2) 0.123(10) Uiso d 1
C C13 0.3834(3) 0.49273(18) 0.57794(15) 0.0789(6) Uani d 1
H H13 0.318(3) 0.544(2) 0.550(2) 0.114(9) Uiso d 1
C C14 0.5185(3) 0.50596(14) 0.64244(15) 0.0750(6) Uani d 1
H H14 0.556(3) 0.566(2) 0.655(2) 0.118(9) Uiso d 1
C C15 0.6050(2) 0.43190(11) 0.68405(13) 0.0600(4) Uani d 1
H H15 0.696(3) 0.4400(16) 0.7277(16) 0.083(6) Uiso d 1
C C16 0.49753(17) 0.02326(9) 0.67036(11) 0.0463(3) Uani d 1
H H16A 0.586(2) -0.0054(12) 0.6560(13) 0.059(5) Uiso d 1
H H16B 0.4752(18) -0.0049(11) 0.7244(12) 0.043(4) Uiso d 1
C C17 0.36826(16) 0.02046(9) 0.58082(10) 0.0439(3) Uani d 1
H H17A 0.3944(17) 0.0557(11) 0.5276(11) 0.045(4) Uiso d 1
H H17B 0.3498(19) -0.0416(12) 0.5627(12) 0.049(4) Uiso d 1
C C18 0.13715(17) 0.10721(9) 0.52403(10) 0.0458(3) Uani d 1
C C19 -0.0003(2) 0.07352(12) 0.63277(12) 0.0556(4) Uani d 1
H H19A 0.003(2) 0.1271(15) 0.6781(15) 0.080(6) Uiso d 1
H H19B -0.098(2) 0.0367(13) 0.6248(13) 0.063(5) Uiso d 1
C C20 0.14379(17) 0.01694(11) 0.65766(11) 0.0494(3) Uani d 1
H H20A 0.198(3) 0.0250(14) 0.7283(16) 0.078(6) Uiso d 1
H H20B 0.1247(19) -0.0493(12) 0.6376(12) 0.053(4) Uiso d 1

loop_
_atom_site_aniso_label
_atom_site_aniso_U_11
_atom_site_aniso_U_22
_atom_site_aniso_U_33
_atom_site_aniso_U_12
_atom_site_aniso_U_13
_atom_site_aniso_U_23
S1 0.0601(3) 0.0785(3) 0.0440(2) -0.02252(19) 0.01207(18) 0.00519(17)
O1 0.0711(7) 0.0666(7) 0.0509(6) -0.0187(5) 0.0277(5) -0.0241(5)
O2 0.0521(6) 0.0678(7) 0.0522(6) 0.0130(5) 0.0041(5) 0.0052(5)
O3 0.0776(8) 0.0713(7) 0.0518(6) 0.0059(6) 0.0125(6) 0.0246(5)
N1 0.0420(6) 0.0413(5) 0.0390(6) -0.0072(4) 0.0054(4) -0.0053(4)
N2 0.0511(7) 0.0499(6) 0.0348(6) -0.0119(5) 0.0138(5) -0.0093(5)
N3 0.0423(6) 0.0431(6) 0.0363(5) -0.0022(4) 0.0045(4) 0.0027(4)
C1 0.0352(6) 0.0503(7) 0.0361(6) -0.0043(5) 0.0016(5) -0.0014(5)
C2 0.0415(7) 0.0475(7) 0.0410(7) -0.0077(5) 0.0098(5) -0.0100(5)
C3 0.0415(7) 0.0429(6) 0.0342(6) -0.0068(5) 0.0106(5) -0.0069(5)
C4 0.0408(7) 0.0351(6) 0.0455(7) -0.0033(5) 0.0100(5) -0.0064(5)
C5 0.0504(8) 0.0471(7) 0.0480(8) -0.0012(6) 0.0045(6) -0.0073(6)
C6 0.0499(9) 0.0580(9) 0.0697(11) 0.0060(7) -0.0075(8) -0.0144(8)
C7 0.0422(8) 0.0567(9) 0.1011(15) -0.0057(7) 0.0173(9) -0.0207(9)
C8 0.0525(9) 0.0592(9) 0.0836(13) -0.0075(7) 0.0291(9) -0.0047(8)
C9 0.0494(8) 0.0529(8) 0.0568(9) -0.0033(6) 0.0171(7) 0.0011(6)
C10 0.0404(7) 0.0533(7) 0.0385(6) 0.0005(5) 0.0128(5) -0.0020(5)
C11 0.0432(8) 0.0866(13) 0.0617(10) -0.0084(8) 0.0047(7) 0.0113(9)
C12 0.0456(10) 0.131(2) 0.0721(13) 0.0138(11) 0.0098(9) 0.0341(12)
C13 0.0784(13) 0.0989(16) 0.0692(12) 0.0434(12) 0.0373(11) 0.0306(11)
C14 0.1022(16) 0.0598(11) 0.0675(11) 0.0271(10) 0.0293(11) 0.0034(8)
C15 0.0664(10) 0.0513(8) 0.0577(9) 0.0088(7) 0.0062(8) -0.0104(7)
C16 0.0460(8) 0.0371(6) 0.0502(8) -0.0001(5) 0.0010(6) -0.0022(5)
C17 0.0453(7) 0.0411(7) 0.0428(7) -0.0034(5) 0.0060(6) -0.0072(5)
C18 0.0524(8) 0.0398(6) 0.0406(7) -0.0001(5) 0.0024(6) 0.0020(5)
C19 0.0539(9) 0.0592(9) 0.0546(9) -0.0008(7) 0.0152(7) -0.0053(7)
C20 0.0475(8) 0.0569(8) 0.0416(7) -0.0054(6) 0.0067(6) 0.0063(6)

loop_
_atom_type_symbol
_atom_type_description
_atom_type_scat_dispersion_real
_atom_type_scat_dispersion_imag
_atom_type_scat_source
C C 0.0033 0.0016 'International Tables Vol C Tables 4.2.6.8 and 6.1.1.4'
H H 0.0000 0.0000 'International Tables Vol C Tables 4.2.6.8 and 6.1.1.4'
N N 0.0061 0.0033 'International Tables Vol C Tables 4.2.6.8 and 6.1.1.4'
O O 0.0106 0.0060 'International Tables Vol C Tables 4.2.6.8 and 6.1.1.4'
S S 0.1246 0.1234 'International Tables Vol C Tables 4.2.6.8 and 6.1.1.4'

loop_
_geom_angle_atom_site_label_1
_geom_angle_atom_site_label_2
_geom_angle_atom_site_label_3
_geom_angle
C18 O2 C19 108.98(12)
C2 N1 C1 111.79(10)
C2 N1 C16 122.39(11)
C1 N1 C16 125.74(11)
C1 N2 C3 114.30(11)
C1 N2 H2 121.5(13)
C3 N2 H2 123.9(13)
C18 N3 C17 120.38(12)
C18 N3 C20 110.70(12)
C17 N3 C20 122.20(11)
N2 C1 N1 107.13(11)
N2 C1 S1 127.51(10)
N1 C1 S1 125.35(10)
O1 C2 N1 125.79(12)
O1 C2 C3 127.12(12)
N1 C2 C3 107.08(10)
N2 C3 C4 114.04(11)
N2 C3 C10 109.73(10)
C4 C3 C10 113.27(10)
N2 C3 C2 99.62(10)
C4 C3 C2 107.95(10)
C10 C3 C2 111.42(11)
C5 C4 C9 118.95(14)
C5 C4 C3 122.46(12)
C9 C4 C3 118.53(12)
C4 C5 C6 119.87(16)
C4 C5 H5 117.6(12)
C6 C5 H5 122.5(12)
C7 C6 C5 120.80(17)
C7 C6 H6 121.6(15)
C5 C6 H6 117.6(15)
C6 C7 C8 119.81(16)
C6 C7 H7 119.1(13)
C8 C7 H7 121.1(13)
C7 C8 C9 120.19(17)
C7 C8 H8 118.5(15)
C9 C8 H8 121.2(15)
C8 C9 C4 120.35(16)
C8 C9 H9 118.0(12)
C4 C9 H9 121.6(12)
C15 C10 C11 118.48(15)
C15 C10 C3 120.01(13)
C11 C10 C3 121.40(14)
C10 C11 C12 120.0(2)
C10 C11 H11 121.3(14)
C12 C11 H11 118.6(14)
C13 C12 C11 120.9(2)
C13 C12 H12 113.6(19)
C11 C12 H12 125.4(19)
C14 C13 C12 119.50(19)
C14 C13 H13 121.6(17)
C12 C13 H13 118.8(17)
C13 C14 C15 120.3(2)
C13 C14 H14 119.5(19)
C15 C14 H14 120.1(19)
C10 C15 C14 120.76(19)
C10 C15 H15 118.2(14)
C14 C15 H15 121.1(15)
N1 C16 C17 113.42(11)
N1 C16 H16A 106.2(11)
C17 C16 H16A 109.1(11)
N1 C16 H16B 104.3(9)
C17 C16 H16B 113.6(10)
H16A C16 H16B 109.9(14)
N3 C17 C16 113.52(11)
N3 C17 H17A 106.5(9)
C16 C17 H17A 110.3(9)
N3 C17 H17B 108.3(10)
C16 C17 H17B 107.8(10)
H17A C17 H17B 110.5(13)
O3 C18 N3 126.96(15)
O3 C18 O2 122.46(13)
N3 C18 O2 110.58(12)
O2 C19 C20 104.79(12)
O2 C19 H19A 104.5(12)
C20 C19 H19A 112.8(12)
O2 C19 H19B 107.7(11)
C20 C19 H19B 114.6(11)
H19A C19 H19B 111.5(16)
N3 C20 C19 100.62(12)
N3 C20 H20A 110.7(13)
C19 C20 H20A 110.5(12)
N3 C20 H20B 108.6(10)
C19 C20 H20B 112.1(10)
H20A C20 H20B 113.5(15)

loop_
_geom_bond_atom_site_label_1
_geom_bond_atom_site_label_2
_geom_bond_distance
S1 C1 1.6516(14)
O1 C2 1.2122(17)
O2 C18 1.346(2)
O2 C19 1.442(2)
O3 C18 1.2127(18)
N1 C2 1.3693(17)
N1 C1 1.3965(17)
N1 C16 1.4669(16)
N2 C1 1.3328(18)
N2 C3 1.4614(16)
N2 H2 0.82(2)
N3 C18 1.3454(17)
N3 C17 1.4502(18)
N3 C20 1.4575(18)
C2 C3 1.5454(17)
C3 C4 1.5251(18)
C3 C10 1.5308(19)
C4 C5 1.386(2)
C4 C9 1.393(2)
C5 C6 1.394(2)
C5 H5 0.923(18)
C6 C7 1.366(3)
C6 H6 0.81(2)
C7 C8 1.378(3)
C7 H7 0.98(2)
C8 C9 1.387(2)
C8 H8 0.95(2)
C9 H9 0.98(2)
C10 C15 1.382(2)
C10 C11 1.385(2)
C11 C12 1.385(3)
C11 H11 0.96(2)
C12 C13 1.370(4)
C12 H12 0.86(3)
C13 C14 1.361(4)
C13 H13 0.98(3)
C14 C15 1.387(3)
C14 H14 0.95(3)
C15 H15 0.92(2)
C16 C17 1.5130(19)
C16 H16A 0.98(2)
C16 H16B 0.939(16)
C17 H17A 0.994(16)
C17 H17B 0.949(17)
C19 C20 1.521(2)
C19 H19A 1.01(2)
C19 H19B 1.02(2)
C20 H20A 1.01(2)
C20 H20B 1.015(18)

loop_
_geom_hbond_atom_site_label_D
_geom_hbond_atom_site_label_H
_geom_hbond_atom_site_label_A
_geom_hbond_site_symmetry_A
_geom_hbond_distance_DH
_geom_hbond_distance_HA
_geom_hbond_distance_DA
_geom_hbond_angle_DHA
N2 H2 O3 4_666 0.82(2) 2.03(2) 2.8214(16) 161.9(18)
C17 H17B O1 3_656 0.949(17) 2.606(17) 3.4068(16) 142.3(13)
C20 H20A S1 . 1.01(2) 2.95(2) 3.8441(16) 147.5(16)
C19 H19A Cg1 1_455 1.01(2) 2.58(2) 3.563(2) 163(2)

loop_
_geom_torsion_atom_site_label_1
_geom_torsion_atom_site_label_2
_geom_torsion_atom_site_label_3
_geom_torsion_atom_site_label_4
_geom_torsion
C3 N2 C1 N1 2.78(16)
C3 N2 C1 S1 -177.54(10)
C2 N1 C1 N2 -1.37(15)
C16 N1 C1 N2 175.39(12)
C2 N1 C1 S1 178.93(10)
C16 N1 C1 S1 -4.31(19)
C1 N1 C2 O1 178.35(15)
C16 N1 C2 O1 1.5(2)
C1 N1 C2 C3 -0.42(15)
C16 N1 C2 C3 -177.31(11)
C1 N2 C3 C4 -117.55(12)
C1 N2 C3 C10 114.16(13)
C1 N2 C3 C2 -2.86(15)
O1 C2 C3 N2 -176.91(15)
N1 C2 C3 N2 1.84(13)
O1 C2 C3 C4 -57.62(19)
N1 C2 C3 C4 121.13(12)
O1 C2 C3 C10 67.35(18)
N1 C2 C3 C10 -113.91(12)
N2 C3 C4 C5 4.19(18)
C10 C3 C4 C5 130.65(13)
C2 C3 C4 C5 -105.49(14)
N2 C3 C4 C9 -178.64(12)
C10 C3 C4 C9 -52.18(16)
C2 C3 C4 C9 71.68(15)
C9 C4 C5 C6 -1.0(2)
C3 C4 C5 C6 176.19(13)
C4 C5 C6 C7 -0.2(2)
C5 C6 C7 C8 1.4(3)
C6 C7 C8 C9 -1.4(3)
C7 C8 C9 C4 0.2(2)
C5 C4 C9 C8 1.0(2)
C3 C4 C9 C8 -176.30(13)
N2 C3 C10 C15 91.40(15)
C4 C3 C10 C15 -37.31(17)
C2 C3 C10 C15 -159.25(13)
N2 C3 C10 C11 -84.74(16)
C4 C3 C10 C11 146.55(14)
C2 C3 C10 C11 24.61(18)
C15 C10 C11 C12 -0.1(3)
C3 C10 C11 C12 176.09(16)
C10 C11 C12 C13 0.2(3)
C11 C12 C13 C14 0.1(3)
C12 C13 C14 C15 -0.5(3)
C11 C10 C15 C14 -0.3(3)
C3 C10 C15 C14 -176.51(16)
C13 C14 C15 C10 0.6(3)
C2 N1 C16 C17 -68.04(18)
C1 N1 C16 C17 115.52(15)
C18 N3 C17 C16 143.55(13)
C20 N3 C17 C16 -67.86(16)
N1 C16 C17 N3 -63.23(17)
C17 N3 C18 O3 -17.3(2)
C20 N3 C18 O3 -169.18(15)
C17 N3 C18 O2 162.26(12)
C20 N3 C18 O2 10.39(16)
C19 O2 C18 O3 -176.59(14)
C19 O2 C18 N3 3.82(16)
C18 O2 C19 C20 -15.49(16)
C18 N3 C20 C19 -18.81(15)
C17 N3 C20 C19 -170.09(12)
O2 C19 C20 N3 19.90(15)

_cod_database_fobs_code 1546552
